data_7101702
loop_
_publ_author_name
'Bartoli, Giuseppe'
'Bosco, Marcella'
'Carlone, Armando'
'Locatelli, Manuela'
'Mazzanti, Andrea'
'Sambri, Letizia'
'Melchiorre, Paolo'

_publ_section_title
;
 Organocatalytic asymmetric hydrophosphination of nitroalkenes.
;
_journal_issue 7
_journal_name_full 'Chemical communications (Cambridge, England)'
_journal_page_first 722
_journal_page_last 724
_journal_paper_doi 10.1039/b613477g
_journal_year 2007
_chemical_absolute_configuration ad
_chemical_formula_sum 'C27 H27 B N O3 P'
_chemical_formula_weight 455.28
_chemical_name_common
;((1-(2-Benzyloxy-phenyl)-2-nitro-ethyl)-diphenyl-phosphine)-
borane complex
;
_chemical_name_systematic
;
?
;
_space_group_IT_number 4
_symmetry_cell_setting monoclinic
_symmetry_space_group_name_Hall 'P 2yb'
_symmetry_space_group_name_H-M 'P 1 21 1'
_atom_sites_solution_hydrogens geom
_atom_sites_solution_primary direct
_atom_sites_solution_secondary difmap
_audit_creation_method SHELXL-97
_cell_angle_alpha 90.00
_cell_angle_beta 109.146(2)
_cell_angle_gamma 90.00
_cell_formula_units_Z 2
_cell_length_a 9.7738(12)
_cell_length_b 13.1358(16)
_cell_length_c 9.8656(12)
_cell_measurement_reflns_used 481
_cell_measurement_temperature 273(2)
_cell_measurement_theta_max 28.63
_cell_measurement_theta_min 2.19
_cell_volume 1196.5(3)
_computing_structure_refinement 'SHELXL-97 (Sheldrick, 1997)'
_computing_structure_solution 'SHELXS-97 (Sheldrick, 1990)'
_diffrn_ambient_temperature 273(2)
_diffrn_measured_fraction_theta_full 0.936
_diffrn_measured_fraction_theta_max 0.936
_diffrn_measurement_device_type 'Bruker APEX'
_diffrn_measurement_method 'phi and omega scans'
_diffrn_radiation_monochromator graphite
_diffrn_radiation_source 'fine-focus sealed tube'
_diffrn_radiation_type MoK\a
_diffrn_radiation_wavelength 0.71073
_diffrn_reflns_av_R_equivalents 0.0277
_diffrn_reflns_av_sigmaI/netI 0.0247
_diffrn_reflns_limit_h_max 12
_diffrn_reflns_limit_h_min -12
_diffrn_reflns_limit_k_max 17
_diffrn_reflns_limit_k_min -17
_diffrn_reflns_limit_l_max 12
_diffrn_reflns_limit_l_min -13
_diffrn_reflns_number 13673
_diffrn_reflns_theta_full 28.63
_diffrn_reflns_theta_max 28.63
_diffrn_reflns_theta_min 2.19
_exptl_absorpt_coefficient_mu 0.144
_exptl_absorpt_correction_T_max 0.9315
_exptl_absorpt_correction_T_min 0.8694
_exptl_absorpt_correction_type empirical
_exptl_crystal_colour colourless
_exptl_crystal_density_diffrn 1.264
_exptl_crystal_density_method 'not measured'
_exptl_crystal_description 'colourless block'
_exptl_crystal_F_000 480
_exptl_crystal_size_max 1.00
_exptl_crystal_size_mid 0.70
_exptl_crystal_size_min 0.50
_refine_diff_density_max 0.215
_refine_diff_density_min -0.266
_refine_diff_density_rms 0.061
_refine_ls_abs_structure_details 'Flack H D (1983), Acta Cryst. A39, 876-881'
_refine_ls_abs_structure_Flack -0.03(4)
_refine_ls_extinction_method none
_refine_ls_goodness_of_fit_ref 1.418
_refine_ls_hydrogen_treatment mixed
_refine_ls_matrix_type full
_refine_ls_number_parameters 310
_refine_ls_number_reflns 5605
_refine_ls_number_restraints 1
_refine_ls_restrained_S_all 1.418
_refine_ls_R_factor_all 0.0275
_refine_ls_R_factor_gt 0.0271
_refine_ls_shift/su_max 0.001
_refine_ls_shift/su_mean 0.000
_refine_ls_structure_factor_coef Fsqd
_refine_ls_weighting_details 'calc w=1/[\s^2^(Fo^2^)+(0.0440P)^2^+0.0000P] where P=(Fo^2^+2Fc^2^)/3'
_refine_ls_weighting_scheme calc
_refine_ls_wR_factor_gt 0.0775
_refine_ls_wR_factor_ref 0.0779
_reflns_number_gt 5533
_reflns_number_total 5605
_reflns_threshold_expression >2sigma(I)
_cod_data_source_file b613477g.txt
_cod_data_source_block p21
_cod_original_sg_symbol_H-M 'P 21'
_cod_database_code 7101702

loop_
_symmetry_equiv_pos_as_xyz
'x, y, z'
'-x, y+1/2, -z'

loop_
_atom_site_label
_atom_site_type_symbol
_atom_site_fract_x
_atom_site_fract_y
_atom_site_fract_z
_atom_site_U_iso_or_equiv
_atom_site_adp_type
_atom_site_occupancy
_atom_site_symmetry_multiplicity
_atom_site_calc_flag
_atom_site_refinement_flags
P1 P 0.96653(3) 0.847881(19) 0.91925(2) 0.01311(7) Uani 1 1 d .
N1 N 1.21500(11) 0.59852(7) 0.90085(11) 0.0213(2) Uani 1 1 d .
O1 O 1.30035(10) 0.54399(8) 0.98910(11) 0.0320(2) Uani 1 1 d .
O2 O 1.17994(12) 0.58704(7) 0.77123(10) 0.0297(2) Uani 1 1 d .
B1 B 1.07491(14) 0.89367(11) 1.10945(13) 0.0204(2) Uani 1 1 d .
O3 O 0.98248(8) 0.80961(6) 0.56245(8) 0.01768(16) Uani 1 1 d .
C1 C 1.12180(11) 0.83957(8) 0.63230(11) 0.01489(19) Uani 1 1 d .
C2 C 1.07400(11) 0.76092(8) 0.84364(10) 0.01376(19) Uani 1 1 d .
H2 H 1.0046 0.7231 0.7654 0.017 Uiso 1 1 calc R
C3 C 0.91076(12) 0.95234(8) 0.79352(11) 0.0155(2) Uani 1 1 d .
C4 C 0.80951(11) 0.77042(8) 0.90726(11) 0.0149(2) Uani 1 1 d .
C5 C 0.90807(11) 0.85513(9) 0.42609(10) 0.0170(2) Uani 1 1 d .
H5A H 0.9512 0.8335 0.3552 0.020 Uiso 1 1 calc R
H5B H 0.9136 0.9288 0.4334 0.020 Uiso 1 1 calc R
C6 C 0.46286(12) 0.76131(10) 0.31355(12) 0.0227(2) Uani 1 1 d .
H6 H 0.3665 0.7422 0.2930 0.027 Uiso 1 1 calc R
C7 C 1.31483(11) 0.84439(10) 0.85825(11) 0.0197(2) Uani 1 1 d .
H7 H 1.3501 0.8307 0.9561 0.024 Uiso 1 1 calc R
C8 C 1.21015(13) 0.88735(9) 0.56611(12) 0.0194(2) Uani 1 1 d .
H8 H 1.1751 0.9021 0.4686 0.023 Uiso 1 1 calc R
C9 C 0.71778(12) 0.72209(9) 0.41299(11) 0.0184(2) Uani 1 1 d .
H9 H 0.7909 0.6756 0.4560 0.022 Uiso 1 1 calc R
C10 C 0.73933(13) 0.71343(9) 0.78501(12) 0.0215(2) Uani 1 1 d .
H10 H 0.7675 0.7194 0.7040 0.026 Uiso 1 1 calc R
C11 C 0.76229(12) 0.76381(9) 1.02567(11) 0.0197(2) Uani 1 1 d .
H11 H 0.8054 0.8037 1.1063 0.024 Uiso 1 1 calc R
C12 C 0.75268(12) 0.82053(8) 0.38349(11) 0.0159(2) Uani 1 1 d .
C13 C 1.17441(11) 0.81630(8) 0.77956(11) 0.0145(2) Uani 1 1 d .
C14 C 1.40397(13) 0.89278(10) 0.79310(13) 0.0244(2) Uani 1 1 d .
H14 H 1.4978 0.9115 0.8470 0.029 Uiso 1 1 calc R
C15 C 1.01375(13) 1.02745(9) 0.79744(13) 0.0213(2) Uani 1 1 d .
H15 H 1.1061 1.0233 0.8647 0.026 Uiso 1 1 calc R
C16 C 0.77157(13) 0.96043(9) 0.69528(12) 0.0192(2) Uani 1 1 d .
H16 H 0.7022 0.9115 0.6932 0.023 Uiso 1 1 calc R
C17 C 0.97836(15) 1.10806(10) 0.70126(14) 0.0276(3) Uani 1 1 d .
H17 H 1.0474 1.1572 0.7031 0.033 Uiso 1 1 calc R
C18 C 0.83938(16) 1.11541(10) 0.60197(14) 0.0278(3) Uani 1 1 d .
H18 H 0.8156 1.1692 0.5372 0.033 Uiso 1 1 calc R
C19 C 0.64165(13) 0.88798(9) 0.31395(11) 0.0204(2) Uani 1 1 d .
H19 H 0.6641 0.9530 0.2903 0.024 Uiso 1 1 calc R
C20 C 1.14825(12) 0.68386(9) 0.95945(12) 0.0189(2) Uani 1 1 d .
H20A H 1.2230 0.7178 1.0360 0.023 Uiso 1 1 calc R
H20B H 1.0780 0.6560 0.9997 0.023 Uiso 1 1 calc R
C21 C 0.73664(14) 1.04224(10) 0.60004(13) 0.0251(3) Uani 1 1 d .
H21 H 0.6435 1.0477 0.5346 0.030 Uiso 1 1 calc R
C22 C 0.57270(13) 0.69332(10) 0.37785(12) 0.0223(2) Uani 1 1 d .
H22 H 0.5498 0.6276 0.3980 0.027 Uiso 1 1 calc R
C23 C 1.35130(13) 0.91276(9) 0.64723(13) 0.0238(2) Uani 1 1 d .
H23 H 1.4112 0.9436 0.6030 0.029 Uiso 1 1 calc R
C24 C 0.62780(14) 0.64787(10) 0.78363(14) 0.0258(3) Uani 1 1 d .
H24 H 0.5815 0.6098 0.7019 0.031 Uiso 1 1 calc R
C25 C 0.65031(13) 0.69730(11) 1.02340(13) 0.0251(3) Uani 1 1 d .
H25 H 0.6198 0.6925 1.1031 0.030 Uiso 1 1 calc R
C26 C 0.49763(12) 0.85865(11) 0.27983(12) 0.0233(2) Uani 1 1 d .
H26 H 0.4242 0.9043 0.2343 0.028 Uiso 1 1 calc R
C27 C 0.58494(13) 0.63891(10) 0.90446(14) 0.0246(2) Uani 1 1 d .
H27 H 0.5121 0.5934 0.9045 0.030 Uiso 1 1 calc R
H100 H 1.0979(16) 0.8244(13) 1.1824(17) 0.027(4) Uiso 1 1 d .
H101 H 1.0064(18) 0.9456(13) 1.1478(17) 0.029(4) Uiso 1 1 d .
H102 H 1.1710(16) 0.9301(11) 1.0992(15) 0.018(3) Uiso 1 1 d .

loop_
_atom_site_aniso_label
_atom_site_aniso_U_11
_atom_site_aniso_U_22
_atom_site_aniso_U_33
_atom_site_aniso_U_23
_atom_site_aniso_U_13
_atom_site_aniso_U_12
P1 0.01192(12) 0.01560(12) 0.01199(11) -0.00007(10) 0.00417(9) 0.00060(9)
N1 0.0209(5) 0.0170(4) 0.0307(5) 0.0047(4) 0.0151(4) 0.0028(4)
O1 0.0272(5) 0.0294(5) 0.0426(5) 0.0162(4) 0.0160(4) 0.0132(4)
O2 0.0415(6) 0.0249(4) 0.0283(5) -0.0009(4) 0.0190(4) 0.0073(4)
B1 0.0190(6) 0.0265(6) 0.0144(5) -0.0044(5) 0.0039(5) -0.0001(5)
O3 0.0137(4) 0.0241(4) 0.0129(3) 0.0037(3) 0.0013(3) -0.0043(3)
C1 0.0135(4) 0.0150(5) 0.0166(4) -0.0018(4) 0.0056(4) -0.0002(4)
C2 0.0131(4) 0.0156(5) 0.0127(4) 0.0000(4) 0.0043(4) 0.0015(4)
C3 0.0182(5) 0.0151(5) 0.0159(5) 0.0011(4) 0.0090(4) 0.0031(4)
C4 0.0130(4) 0.0163(5) 0.0155(5) 0.0020(4) 0.0049(4) 0.0007(4)
C5 0.0177(5) 0.0195(5) 0.0133(4) 0.0037(4) 0.0046(4) -0.0004(4)
C6 0.0164(5) 0.0327(6) 0.0178(5) -0.0032(5) 0.0041(4) -0.0053(5)
C7 0.0159(5) 0.0228(5) 0.0186(4) -0.0010(5) 0.0030(4) 0.0007(5)
C8 0.0205(5) 0.0197(5) 0.0205(5) 0.0011(4) 0.0102(4) -0.0006(4)
C9 0.0193(5) 0.0201(5) 0.0168(5) 0.0004(4) 0.0071(4) -0.0002(4)
C10 0.0214(5) 0.0269(6) 0.0187(5) -0.0048(4) 0.0100(4) -0.0050(5)
C11 0.0152(5) 0.0298(6) 0.0141(5) -0.0002(4) 0.0048(4) 0.0012(4)
C12 0.0170(5) 0.0200(5) 0.0111(4) -0.0009(4) 0.0052(4) -0.0006(4)
C13 0.0137(5) 0.0149(4) 0.0159(5) -0.0003(4) 0.0062(4) 0.0017(4)
C14 0.0122(5) 0.0263(6) 0.0319(6) -0.0016(5) 0.0035(5) -0.0029(4)
C15 0.0213(5) 0.0188(5) 0.0257(5) -0.0014(4) 0.0103(5) 0.0001(4)
C16 0.0196(5) 0.0199(5) 0.0200(5) 0.0008(4) 0.0090(4) 0.0033(4)
C17 0.0375(7) 0.0170(5) 0.0361(7) 0.0001(5) 0.0224(6) -0.0013(5)
C18 0.0433(8) 0.0197(5) 0.0262(6) 0.0070(5) 0.0192(6) 0.0105(5)
C19 0.0198(6) 0.0216(5) 0.0181(5) 0.0027(4) 0.0041(4) -0.0017(4)
C20 0.0198(5) 0.0206(5) 0.0180(5) 0.0034(4) 0.0083(4) 0.0063(4)
C21 0.0269(6) 0.0265(6) 0.0231(5) 0.0062(5) 0.0098(5) 0.0135(5)
C22 0.0233(6) 0.0228(5) 0.0213(5) -0.0004(4) 0.0080(4) -0.0063(5)
C23 0.0190(5) 0.0238(6) 0.0321(6) 0.0023(5) 0.0133(5) -0.0030(4)
C24 0.0217(6) 0.0280(6) 0.0292(6) -0.0091(5) 0.0104(5) -0.0088(5)
C25 0.0192(5) 0.0376(7) 0.0216(5) 0.0055(5) 0.0108(4) -0.0006(5)
C26 0.0164(5) 0.0288(6) 0.0211(5) 0.0015(5) 0.0013(4) 0.0016(5)
C27 0.0179(6) 0.0243(6) 0.0336(6) 0.0020(5) 0.0111(5) -0.0033(4)

loop_
_atom_type_symbol
_atom_type_description
_atom_type_scat_dispersion_real
_atom_type_scat_dispersion_imag
_atom_type_scat_source
C C 0.0033 0.0016 'International Tables Vol C Tables 4.2.6.8 and 6.1.1.4'
H H 0.0000 0.0000 'International Tables Vol C Tables 4.2.6.8 and 6.1.1.4'
B B 0.0013 0.0007 'International Tables Vol C Tables 4.2.6.8 and 6.1.1.4'
N N 0.0061 0.0033 'International Tables Vol C Tables 4.2.6.8 and 6.1.1.4'
O O 0.0106 0.0060 'International Tables Vol C Tables 4.2.6.8 and 6.1.1.4'
P P 0.1023 0.0942 'International Tables Vol C Tables 4.2.6.8 and 6.1.1.4'

loop_
_geom_angle_atom_site_label_1
_geom_angle_atom_site_label_2
_geom_angle_atom_site_label_3
_geom_angle
C3 P1 C4 108.83(5)
C3 P1 C2 105.83(5)
C4 P1 C2 101.88(5)
C3 P1 B1 112.16(6)
C4 P1 B1 115.01(5)
C2 P1 B1 112.30(5)
O2 N1 O1 124.49(10)
O2 N1 C20 119.13(9)
O1 N1 C20 116.37(10)
C1 O3 C5 117.90(8)
O3 C1 C8 124.21(9)
O3 C1 C13 115.11(9)
C8 C1 C13 120.66(10)
C13 C2 C20 114.71(9)
C13 C2 P1 113.54(8)
C20 C2 P1 107.44(7)
C16 C3 C15 119.67(10)
C16 C3 P1 122.76(8)
C15 C3 P1 117.58(9)
C11 C4 C10 119.21(10)
C11 C4 P1 119.13(8)
C10 C4 P1 121.59(8)
O3 C5 C12 106.90(8)
C22 C6 C26 119.36(11)
C13 C7 C14 121.10(10)
C1 C8 C23 119.32(11)
C12 C9 C22 119.85(11)
C24 C10 C4 120.30(10)
C25 C11 C4 119.99(11)
C19 C12 C9 119.24(10)
C19 C12 C5 119.74(10)
C9 C12 C5 121.02(10)
C7 C13 C1 118.67(9)
C7 C13 C2 123.45(9)
C1 C13 C2 117.88(9)
C23 C14 C7 119.33(10)
C17 C15 C3 120.18(11)
C21 C16 C3 119.70(11)
C15 C17 C18 120.03(12)
C21 C18 C17 119.78(11)
C26 C19 C12 120.39(11)
N1 C20 C2 111.56(8)
C18 C21 C16 120.62(12)
C6 C22 C9 120.81(12)
C14 C23 C8 120.89(11)
C10 C24 C27 120.06(11)
C27 C25 C11 120.45(10)
C6 C26 C19 120.28(11)
C25 C27 C24 119.91(11)

loop_
_geom_bond_atom_site_label_1
_geom_bond_atom_site_label_2
_geom_bond_distance
P1 C3 1.8098(11)
P1 C4 1.8125(11)
P1 C2 1.8651(10)
P1 B1 1.9238(12)
N1 O2 1.2199(14)
N1 O1 1.2209(14)
N1 C20 1.5046(14)
O3 C1 1.3669(12)
O3 C5 1.4333(12)
C1 C8 1.3914(15)
C1 C13 1.4066(14)
C2 C13 1.5162(14)
C2 C20 1.5208(14)
C3 C16 1.3916(15)
C3 C15 1.4009(16)
C4 C11 1.3924(14)
C4 C10 1.3939(15)
C5 C12 1.5069(15)
C6 C22 1.3806(18)
C6 C26 1.3912(18)
C7 C13 1.3869(15)
C7 C14 1.3941(16)
C8 C23 1.3895(17)
C9 C12 1.3923(16)
C9 C22 1.3969(17)
C10 C24 1.3857(16)
C11 C25 1.3948(17)
C12 C19 1.3946(16)
C14 C23 1.3852(17)
C15 C17 1.3878(18)
C16 C21 1.3942(16)
C17 C18 1.393(2)
C18 C21 1.386(2)
C19 C26 1.3901(16)
C24 C27 1.3921(17)
C25 C27 1.3718(19)

loop_
_geom_torsion_atom_site_label_1
_geom_torsion_atom_site_label_2
_geom_torsion_atom_site_label_3
_geom_torsion_atom_site_label_4
_geom_torsion
C5 O3 C1 C8 -19.28(16)
C5 O3 C1 C13 162.34(9)
C3 P1 C2 C13 40.78(8)
C4 P1 C2 C13 154.51(7)
B1 P1 C2 C13 -81.90(9)
C3 P1 C2 C20 168.71(7)
C4 P1 C2 C20 -77.56(8)
B1 P1 C2 C20 46.03(9)
C4 P1 C3 C16 -6.64(10)
C2 P1 C3 C16 102.19(9)
B1 P1 C3 C16 -135.04(9)
C4 P1 C3 C15 173.19(8)
C2 P1 C3 C15 -77.97(9)
B1 P1 C3 C15 44.79(10)
C3 P1 C4 C11 -115.59(9)
C2 P1 C4 C11 132.93(9)
B1 P1 C4 C11 11.19(11)
C3 P1 C4 C10 67.62(10)
C2 P1 C4 C10 -43.86(10)
B1 P1 C4 C10 -165.60(9)
C1 O3 C5 C12 -172.12(9)
O3 C1 C8 C23 -178.75(10)
C13 C1 C8 C23 -0.46(17)
C11 C4 C10 C24 -2.61(17)
P1 C4 C10 C24 174.18(10)
C10 C4 C11 C25 2.86(17)
P1 C4 C11 C25 -174.01(9)
C22 C9 C12 C19 -2.46(16)
C22 C9 C12 C5 177.27(10)
O3 C5 C12 C19 142.14(10)
O3 C5 C12 C9 -37.58(13)
C14 C7 C13 C1 -1.36(17)
C14 C7 C13 C2 178.23(11)
O3 C1 C13 C7 -179.86(10)
C8 C1 C13 C7 1.70(17)
O3 C1 C13 C2 0.53(15)
C8 C1 C13 C2 -177.92(10)
C20 C2 C13 C7 -35.81(15)
P1 C2 C13 C7 88.27(11)
C20 C2 C13 C1 143.78(10)
P1 C2 C13 C1 -92.14(10)
C13 C7 C14 C23 -0.22(18)
C16 C3 C15 C17 -1.75(16)
P1 C3 C15 C17 178.41(9)
C15 C3 C16 C21 1.11(16)
P1 C3 C16 C21 -179.05(8)
C3 C15 C17 C18 1.07(17)
C15 C17 C18 C21 0.26(18)
C9 C12 C19 C26 2.66(16)
C5 C12 C19 C26 -177.07(10)
O2 N1 C20 C2 -14.95(14)
O1 N1 C20 C2 166.17(10)
C13 C2 C20 N1 -63.44(12)
P1 C2 C20 N1 169.31(7)
C17 C18 C21 C16 -0.90(18)
C3 C16 C21 C18 0.21(17)
C26 C6 C22 C9 1.85(17)
C12 C9 C22 C6 0.21(17)
C7 C14 C23 C8 1.51(19)
C1 C8 C23 C14 -1.16(18)
C4 C10 C24 C27 0.22(19)
C4 C11 C25 C27 -0.71(18)
C22 C6 C26 C19 -1.66(17)
C12 C19 C26 C6 -0.60(17)
C11 C25 C27 C24 -1.71(19)
C10 C24 C27 C25 2.0(2)
